data_1535609
loop_
_publ_author_name
'Troyanov, S.I.'
'Snigireva, E.M.'
'Feist, M.'
'Kemnitz, E.'

_publ_section_title
;
 Kristallstruktur und thermisches Verhalten von Metalldihydrogenphosphat-H
 F-Addukten M H2 P O4 * H F (M= K, Rb, Cs) mit Wasserstoffbindungen vom
 Typ F-H...O
;
_journal_name_full 'Zeitschrift fuer Anorganische und Allgemeine Chemie'
_journal_page_first 1687
_journal_page_last 1692
_journal_volume 627
_journal_year 2001
_chemical_formula_sum 'F H3 O4 P Rb'
_chemical_name_systematic 'Rb (H2 P O4) (H F)'
_space_group_IT_number 33
_symmetry_space_group_name_Hall 'P 2c -2n'
_symmetry_space_group_name_H-M 'P n a 21'
_cell_angle_alpha 90
_cell_angle_beta 90
_cell_angle_gamma 90
_cell_formula_units_Z 4
_cell_length_a 9.055
_cell_length_b 4.635
_cell_length_c 11.908
_cell_volume 499.778
_citation_journal_id_ASTM ZAACAB
_cod_data_source_file Troyanov_ZAACAB_2001_23.cif
_cod_data_source_block H3F1O4P1Rb1
_cod_original_cell_volume 499.7779
_cod_original_formula_sum 'H3 F1 O4 P1 Rb1'
_cod_database_code 1535609

loop_
_symmetry_equiv_pos_as_xyz
x,y,z
-x,-y,z+1/2
-x+1/2,y+1/2,z+1/2
x+1/2,-y+1/2,z

loop_
_atom_site_label
_atom_site_type_symbol
_atom_site_fract_x
_atom_site_fract_y
_atom_site_fract_z
_atom_site_occupancy
_atom_site_U_iso_or_equiv
P1 P+5 0.52167 0.4208 0.9546 1 0.0
H1 H+1 0.3846 0.7922 0.7871 1 0.0
H2 H+1 0.3061 0.3033 0.9959 1 0.0
O3 O-2 0.3871 0.3243 1.0279 1 0.0
O2 O-2 0.4753 0.5295 0.8412 1 0.0
O1 O-2 0.6291 0.1706 0.9475 1 0.0
F1 F-1 0.3444 0.8965 0.7472 1 0.0
Rb1 Rb+1 0.65817 0.13546 0.6987 1 0.0
H3 H+1 0.5998 0.8174 1.0004 1 0.0
O4 O-2 0.5948 0.6628 1.0273 1 0.0
